data_1546217
loop_
_publ_author_name
'Zhang, Zong-Feng'
'Zhu, Dong-Xing'
'Chen, Wen-Wen'
'Xu, Bin'
'Xu, Ming-Hua'

_publ_section_title
;
 Enantioselective Synthesis of gem-Diaryl Benzofuran-3(2H)-ones via
 One-Pot Asymmetric Rhodium/Palladium Relay Catalysis.
;
_journal_issue 10
_journal_name_full 'Organic letters'
_journal_page_first 2726
_journal_page_last 2729
_journal_paper_doi 10.1021/acs.orglett.7b01070
_journal_volume 19
_journal_year 2017
_chemical_absolute_configuration rmad
_chemical_formula_moiety 'C21 H15 F O2'
_chemical_formula_sum 'C21 H15 F O2'
_chemical_formula_weight 318.33
_chemical_name_systematic
;
 ? 
;
_space_group_crystal_system monoclinic
_space_group_IT_number 4
_space_group_name_Hall 'P 2yb'
_space_group_name_H-M_alt 'P 1 21 1'
_symmetry_space_group_name_Hall 'P 2yb'
_symmetry_space_group_name_H-M 'P 1 21 1'
_atom_sites_solution_hydrogens geom
_atom_sites_solution_primary dual
_audit_creation_date 2016-12-27
_audit_creation_method
;
Olex2 1.2-alpha
(compiled 2016.12.12 svn.r3370 for OlexSys, GUI svn.r5282)
;
_cell_angle_alpha 90
_cell_angle_beta 94.209(3)
_cell_angle_gamma 90
_cell_formula_units_Z 2
_cell_length_a 6.2656(5)
_cell_length_b 15.4462(11)
_cell_length_c 8.1799(6)
_cell_measurement_reflns_used 5712
_cell_measurement_temperature 205
_cell_measurement_theta_max 70.16
_cell_measurement_theta_min 5.42
_cell_volume 789.51(10)
_computing_cell_refinement 'SAINT v7.68A (Bruker, 2009)'
_computing_data_reduction 'SAINT v7.68A (Bruker, 2009)'
_computing_molecular_graphics 'Olex2 (Dolomanov et al., 2009)'
_computing_publication_material 'Olex2 (Dolomanov et al., 2009)'
_computing_structure_refinement 'ShelXL (Sheldrick, 2015)'
_computing_structure_solution 'ShelXT (Sheldrick, 2015)'
_diffrn_ambient_temperature 205
_diffrn_measured_fraction_theta_full 0.972
_diffrn_measured_fraction_theta_max 0.972
_diffrn_measurement_device_type 'Bruker APEX-II CCD'
_diffrn_measurement_method '\f and \w scans'
_diffrn_radiation_monochromator graphite
_diffrn_radiation_type CuK\a
_diffrn_radiation_wavelength 1.54178
_diffrn_reflns_av_R_equivalents 0.0314
_diffrn_reflns_av_unetI/netI 0.0341
_diffrn_reflns_Laue_measured_fraction_full 0.972
_diffrn_reflns_Laue_measured_fraction_max 0.972
_diffrn_reflns_limit_h_max 7
_diffrn_reflns_limit_h_min -7
_diffrn_reflns_limit_k_max 18
_diffrn_reflns_limit_k_min -17
_diffrn_reflns_limit_l_max 9
_diffrn_reflns_limit_l_min -9
_diffrn_reflns_number 7341
_diffrn_reflns_point_group_measured_fraction_full 0.931
_diffrn_reflns_point_group_measured_fraction_max 0.931
_diffrn_reflns_theta_full 63.998
_diffrn_reflns_theta_max 63.998
_diffrn_reflns_theta_min 5.422
_diffrn_standards_number 0
_exptl_absorpt_coefficient_mu 0.761
_exptl_absorpt_correction_T_max 0.7534
_exptl_absorpt_correction_T_min 0.5995
_exptl_absorpt_correction_type multi-scan
_exptl_absorpt_process_details
'SADABS-2008/1 (Bruker,2008) was used for absorption correction. wR2(int) was 0.1190 before and 0.0477 after correction. The Ratio of minimum to maximum transmission is 0.7957. The \l/2 correction factor is 0.0015.'
_exptl_crystal_colour colourless
_exptl_crystal_colour_primary colourless
_exptl_crystal_density_diffrn 1.339
_exptl_crystal_density_method 'not measured'
_exptl_crystal_description block
_exptl_crystal_F_000 332
_exptl_crystal_size_max 0.28
_exptl_crystal_size_mid 0.18
_exptl_crystal_size_min 0.12
_refine_diff_density_max 0.179
_refine_diff_density_min -0.193
_refine_diff_density_rms 0.049
_refine_ls_abs_structure_details
;
 Flack x determined using 1070 quotients [(I+)-(I-)]/[(I+)+(I-)]
 (Parsons, Flack and Wagner, Acta Cryst. B69 (2013) 249-259).
;
_refine_ls_abs_structure_Flack 0.06(6)
_refine_ls_extinction_method none
_refine_ls_goodness_of_fit_ref 1.037
_refine_ls_hydrogen_treatment constr
_refine_ls_matrix_type full
_refine_ls_number_parameters 218
_refine_ls_number_reflns 2447
_refine_ls_number_restraints 1
_refine_ls_restrained_S_all 1.037
_refine_ls_R_factor_all 0.0311
_refine_ls_R_factor_gt 0.0306
_refine_ls_shift/su_max 0.000
_refine_ls_shift/su_mean 0.000
_refine_ls_structure_factor_coef Fsqd
_refine_ls_weighting_details 'w=1/[\s^2^(Fo^2^)+(0.0600P)^2^+0.0520P] where P=(Fo^2^+2Fc^2^)/3'
_refine_ls_weighting_scheme calc
_refine_ls_wR_factor_gt 0.0828
_refine_ls_wR_factor_ref 0.0835
_reflns_Friedel_coverage 0.840
_reflns_Friedel_fraction_full 0.887
_reflns_Friedel_fraction_max 0.887
_reflns_number_gt 2394
_reflns_number_total 2447
_reflns_threshold_expression 'I > 2\s(I)'
_cod_data_source_file ol7b01070_si_002.cif
_cod_data_source_block cu_2016891_0m
_cod_database_code 1546217
_shelx_shelxl_version_number 2014/7
_shelx_space_group_comment
;
The symmetry employed for this shelxl refinement is uniquely defined
by the following loop, which should always be used as a source of
symmetry information in preference to the above space-group names.
They are only intended as comments.
;
_olex2_refinement_description
;
1. Fixed Uiso
 At 1.2 times of:
  All C(H) groups
 At 1.5 times of:
  All C(H,H,H) groups
2.a Aromatic/amide H refined with riding coordinates:
 C10(H10), C14(H14), C11(H11), C17(H17), C20(H20), C16(H16), C4(H4), C1(H1),
 C12(H12), C19(H19), C3(H3), C2(H2)
2.b Idealised Me refined as rotating group:
 C21(H21A,H21B,H21C)
;
_olex2_submission_special_instructions 'No special instructions were received'

loop_
_space_group_symop_operation_xyz
'x, y, z'
'-x, y+1/2, -z'

loop_
_atom_site_label
_atom_site_type_symbol
_atom_site_fract_x
_atom_site_fract_y
_atom_site_fract_z
_atom_site_U_iso_or_equiv
_atom_site_adp_type
_atom_site_occupancy
_atom_site_site_symmetry_order
_atom_site_calc_flag
_atom_site_refinement_flags_posn
O2 O 0.5803(2) 0.45683(10) 0.61887(17) 0.0286(4) Uani 1 1 d .
F1 F 0.2661(2) 0.45634(15) 0.04894(17) 0.0604(5) Uani 1 1 d .
O1 O 1.0921(2) 0.40001(11) 0.49132(19) 0.0358(4) Uani 1 1 d .
C9 C 0.6995(3) 0.49787(13) 0.3530(2) 0.0275(5) Uani 1 1 d .
C10 C 0.8473(4) 0.53492(15) 0.2545(3) 0.0337(5) Uani 1 1 d .
H10 H 0.9807 0.5536 0.3015 0.040 Uiso 1 1 calc R
C5 C 0.6076(3) 0.37235(15) 0.6649(2) 0.0300(5) Uani 1 1 d .
C15 C 0.8583(3) 0.56437(14) 0.6186(2) 0.0281(5) Uani 1 1 d .
C7 C 0.9163(3) 0.40319(15) 0.5441(2) 0.0285(5) Uani 1 1 d .
C14 C 0.5023(3) 0.47094(16) 0.2843(3) 0.0319(5) Uani 1 1 d .
H14 H 0.4007 0.4459 0.3489 0.038 Uiso 1 1 calc R
C11 C 0.7979(4) 0.54424(15) 0.0876(3) 0.0378(5) Uani 1 1 d .
H11 H 0.8990 0.5687 0.0217 0.045 Uiso 1 1 calc R
C17 C 1.1390(4) 0.64610(18) 0.7647(3) 0.0397(6) Uani 1 1 d .
H17 H 1.2810 0.6492 0.8102 0.048 Uiso 1 1 calc R
C18 C 1.0071(4) 0.71695(16) 0.7778(3) 0.0379(5) Uani 1 1 d .
C8 C 0.7672(3) 0.48310(14) 0.5339(2) 0.0274(5) Uani 1 1 d .
C20 C 0.7254(4) 0.63584(16) 0.6290(3) 0.0364(5) Uani 1 1 d .
H20 H 0.5841 0.6334 0.5819 0.044 Uiso 1 1 calc R
C6 C 0.7985(4) 0.33614(15) 0.6237(3) 0.0313(5) Uani 1 1 d .
C16 C 1.0688(4) 0.57016(16) 0.6864(3) 0.0355(5) Uani 1 1 d .
H16 H 1.1627 0.5231 0.6792 0.043 Uiso 1 1 calc R
C4 C 0.4588(4) 0.32586(16) 0.7476(3) 0.0358(5) Uani 1 1 d .
H4 H 0.3309 0.3510 0.7779 0.043 Uiso 1 1 calc R
C13 C 0.4594(4) 0.48202(17) 0.1174(3) 0.0373(5) Uani 1 1 d .
C21 C 1.0862(6) 0.79839(19) 0.8642(4) 0.0541(8) Uani 1 1 d .
H21A H 1.0393 0.7991 0.9746 0.081 Uiso 1 1 calc GR
H21B H 1.0290 0.8485 0.8045 0.081 Uiso 1 1 calc GR
H21C H 1.2413 0.7999 0.8690 0.081 Uiso 1 1 calc GR
C1 C 0.8468(4) 0.24952(17) 0.6597(3) 0.0396(6) Uani 1 1 d .
H1 H 0.9750 0.2243 0.6301 0.047 Uiso 1 1 calc R
C12 C 0.6018(4) 0.51792(18) 0.0171(3) 0.0393(6) Uani 1 1 d .
H12 H 0.5668 0.5244 -0.0960 0.047 Uiso 1 1 calc R
C19 C 0.7982(4) 0.71052(16) 0.7079(3) 0.0412(6) Uani 1 1 d .
H19 H 0.7050 0.7579 0.7145 0.049 Uiso 1 1 calc R
C3 C 0.5102(4) 0.24030(18) 0.7828(3) 0.0450(6) Uani 1 1 d .
H3 H 0.4134 0.2064 0.8377 0.054 Uiso 1 1 calc R
C2 C 0.7007(5) 0.20265(17) 0.7395(4) 0.0472(6) Uani 1 1 d .
H2 H 0.7290 0.1443 0.7656 0.057 Uiso 1 1 calc R

loop_
_atom_site_aniso_label
_atom_site_aniso_U_11
_atom_site_aniso_U_22
_atom_site_aniso_U_33
_atom_site_aniso_U_23
_atom_site_aniso_U_13
_atom_site_aniso_U_12
O2 0.0266(7) 0.0288(8) 0.0309(7) 0.0042(6) 0.0048(6) 0.0002(6)
F1 0.0408(8) 0.0972(14) 0.0417(7) -0.0054(8) -0.0084(6) -0.0039(9)
O1 0.0297(8) 0.0367(9) 0.0413(8) 0.0011(7) 0.0049(6) 0.0044(7)
C9 0.0291(10) 0.0236(11) 0.0299(10) 0.0007(7) 0.0027(8) 0.0040(8)
C10 0.0333(11) 0.0310(13) 0.0375(12) 0.0020(9) 0.0058(9) -0.0028(10)
C5 0.0321(10) 0.0304(12) 0.0267(9) 0.0014(8) -0.0032(8) -0.0038(9)
C15 0.0296(10) 0.0279(12) 0.0272(9) 0.0036(8) 0.0047(8) -0.0002(9)
C7 0.0290(11) 0.0293(12) 0.0269(10) -0.0017(8) -0.0012(8) -0.0003(9)
C14 0.0295(10) 0.0353(12) 0.0312(10) -0.0001(9) 0.0051(8) 0.0024(10)
C11 0.0463(13) 0.0321(13) 0.0365(11) 0.0063(10) 0.0121(10) 0.0019(11)
C17 0.0380(12) 0.0412(14) 0.0390(12) 0.0002(10) -0.0034(9) -0.0046(11)
C18 0.0500(13) 0.0301(13) 0.0334(11) 0.0038(9) 0.0006(9) -0.0074(11)
C8 0.0244(10) 0.0281(11) 0.0301(10) 0.0021(8) 0.0036(8) -0.0018(9)
C20 0.0337(11) 0.0344(13) 0.0406(12) 0.0005(9) -0.0008(9) 0.0019(10)
C6 0.0331(10) 0.0289(12) 0.0315(10) -0.0008(9) -0.0010(8) -0.0022(10)
C16 0.0327(11) 0.0325(13) 0.0410(11) 0.0016(9) -0.0005(9) 0.0000(10)
C4 0.0313(11) 0.0392(14) 0.0366(10) 0.0044(10) 0.0000(9) -0.0066(11)
C13 0.0315(11) 0.0444(15) 0.0352(11) -0.0050(10) -0.0024(9) 0.0059(11)
C21 0.076(2) 0.0369(16) 0.0473(14) -0.0041(11) -0.0085(14) -0.0089(15)
C1 0.0429(13) 0.0293(13) 0.0457(13) 0.0014(10) -0.0016(10) 0.0008(11)
C12 0.0494(13) 0.0408(13) 0.0278(10) 0.0013(10) 0.0025(9) 0.0122(12)
C19 0.0483(14) 0.0305(13) 0.0446(12) 0.0001(10) 0.0028(10) 0.0060(12)
C3 0.0461(13) 0.0389(14) 0.0496(13) 0.0122(11) 0.0008(11) -0.0155(12)
C2 0.0560(15) 0.0279(13) 0.0570(14) 0.0075(11) -0.0010(12) -0.0045(12)

loop_
_atom_type_symbol
_atom_type_description
_atom_type_scat_dispersion_real
_atom_type_scat_dispersion_imag
_atom_type_scat_source
C C 0.0181 0.0091 'International Tables Vol C Tables 4.2.6.8 and 6.1.1.4'
H H 0.0000 0.0000 'International Tables Vol C Tables 4.2.6.8 and 6.1.1.4'
F F 0.0727 0.0534 'International Tables Vol C Tables 4.2.6.8 and 6.1.1.4'
O O 0.0492 0.0322 'International Tables Vol C Tables 4.2.6.8 and 6.1.1.4'

loop_
_geom_angle_atom_site_label_1
_geom_angle_atom_site_label_2
_geom_angle_atom_site_label_3
_geom_angle
C5 O2 C8 107.91(17)
C10 C9 C8 118.20(19)
C14 C9 C10 119.98(19)
C14 C9 C8 121.72(19)
C9 C10 H10 119.9
C11 C10 C9 120.2(2)
C11 C10 H10 119.9
O2 C5 C6 114.33(19)
O2 C5 C4 123.5(2)
C6 C5 C4 122.1(2)
C20 C15 C8 118.47(19)
C20 C15 C16 118.5(2)
C16 C15 C8 123.0(2)
O1 C7 C8 125.0(2)
O1 C7 C6 129.4(2)
C6 C7 C8 105.55(17)
C9 C14 H14 121.1
C13 C14 C9 117.9(2)
C13 C14 H14 121.1
C10 C11 H11 119.7
C12 C11 C10 120.6(2)
C12 C11 H11 119.7
C18 C17 H17 118.9
C18 C17 C16 122.2(2)
C16 C17 H17 118.9
C17 C18 C21 121.3(2)
C17 C18 C19 117.5(2)
C19 C18 C21 121.2(2)
O2 C8 C9 109.06(16)
O2 C8 C15 107.38(16)
O2 C8 C7 104.76(17)
C9 C8 C7 107.19(16)
C15 C8 C9 112.67(17)
C15 C8 C7 115.37(17)
C15 C20 H20 119.6
C19 C20 C15 120.9(2)
C19 C20 H20 119.6
C5 C6 C7 107.32(19)
C5 C6 C1 120.9(2)
C1 C6 C7 131.8(2)
C15 C16 H16 120.2
C17 C16 C15 119.6(2)
C17 C16 H16 120.2
C5 C4 H4 122.0
C3 C4 C5 116.1(2)
C3 C4 H4 122.0
F1 C13 C14 118.3(2)
F1 C13 C12 118.1(2)
C12 C13 C14 123.6(2)
C18 C21 H21A 109.5
C18 C21 H21B 109.5
C18 C21 H21C 109.5
H21A C21 H21B 109.5
H21A C21 H21C 109.5
H21B C21 H21C 109.5
C6 C1 H1 121.2
C2 C1 C6 117.7(2)
C2 C1 H1 121.2
C11 C12 H12 121.1
C13 C12 C11 117.8(2)
C13 C12 H12 121.1
C18 C19 H19 119.4
C20 C19 C18 121.3(2)
C20 C19 H19 119.4
C4 C3 H3 118.8
C4 C3 C2 122.3(2)
C2 C3 H3 118.8
C1 C2 C3 120.9(2)
C1 C2 H2 119.5
C3 C2 H2 119.5

loop_
_geom_bond_atom_site_label_1
_geom_bond_atom_site_label_2
_geom_bond_distance
O2 C5 1.366(3)
O2 C8 1.463(2)
F1 C13 1.356(3)
O1 C7 1.213(3)
C9 C10 1.394(3)
C9 C14 1.383(3)
C9 C8 1.526(3)
C10 H10 0.9400
C10 C11 1.385(3)
C5 C6 1.384(3)
C5 C4 1.391(3)
C15 C8 1.524(3)
C15 C20 1.389(3)
C15 C16 1.396(3)
C7 C8 1.546(3)
C7 C6 1.454(3)
C14 H14 0.9400
C14 C13 1.382(3)
C11 H11 0.9400
C11 C12 1.380(4)
C17 H17 0.9400
C17 C18 1.380(4)
C17 C16 1.392(4)
C18 C21 1.509(4)
C18 C19 1.393(4)
C20 H20 0.9400
C20 C19 1.383(4)
C6 C1 1.398(3)
C16 H16 0.9400
C4 H4 0.9400
C4 C3 1.385(4)
C13 C12 1.373(4)
C21 H21A 0.9700
C21 H21B 0.9700
C21 H21C 0.9700
C1 H1 0.9400
C1 C2 1.370(4)
C12 H12 0.9400
C19 H19 0.9400
C3 H3 0.9400
C3 C2 1.396(4)
C2 H2 0.9400

loop_
_geom_torsion_atom_site_label_1
_geom_torsion_atom_site_label_2
_geom_torsion_atom_site_label_3
_geom_torsion_atom_site_label_4
_geom_torsion
O2 C5 C6 C7 1.3(2)
O2 C5 C6 C1 -178.57(19)
O2 C5 C4 C3 178.98(19)
F1 C13 C12 C11 179.8(2)
O1 C7 C8 O2 -177.83(18)
O1 C7 C8 C9 66.4(3)
O1 C7 C8 C15 -60.0(3)
O1 C7 C6 C5 178.5(2)
O1 C7 C6 C1 -1.6(4)
C9 C10 C11 C12 0.7(4)
C9 C14 C13 F1 -179.6(2)
C9 C14 C13 C12 0.2(4)
C10 C9 C14 C13 0.1(3)
C10 C9 C8 O2 171.20(18)
C10 C9 C8 C15 52.1(3)
C10 C9 C8 C7 -75.9(2)
C10 C11 C12 C13 -0.4(4)
C5 O2 C8 C9 111.54(18)
C5 O2 C8 C15 -126.08(17)
C5 O2 C8 C7 -2.94(19)
C5 C6 C1 C2 -1.2(3)
C5 C4 C3 C2 0.6(4)
C15 C20 C19 C18 0.7(4)
C7 C6 C1 C2 179.0(2)
C14 C9 C10 C11 -0.5(3)
C14 C9 C8 O2 -12.6(3)
C14 C9 C8 C15 -131.8(2)
C14 C9 C8 C7 100.2(2)
C14 C13 C12 C11 0.0(4)
C17 C18 C19 C20 0.3(3)
C18 C17 C16 C15 -0.2(4)
C8 O2 C5 C6 1.2(2)
C8 O2 C5 C4 -179.37(19)
C8 C9 C10 C11 175.7(2)
C8 C9 C14 C13 -176.0(2)
C8 C15 C20 C19 178.5(2)
C8 C15 C16 C17 -178.7(2)
C8 C7 C6 C5 -3.0(2)
C8 C7 C6 C1 176.8(2)
C20 C15 C8 O2 -57.1(2)
C20 C15 C8 C9 63.0(2)
C20 C15 C8 C7 -173.44(18)
C20 C15 C16 C17 1.1(3)
C6 C5 C4 C3 -1.6(3)
C6 C7 C8 O2 3.6(2)
C6 C7 C8 C9 -112.16(18)
C6 C7 C8 C15 121.45(18)
C6 C1 C2 C3 0.2(4)
C16 C15 C8 O2 122.7(2)
C16 C15 C8 C9 -117.2(2)
C16 C15 C8 C7 6.4(3)
C16 C15 C20 C19 -1.4(3)
C16 C17 C18 C21 179.6(2)
C16 C17 C18 C19 -0.6(4)
C4 C5 C6 C7 -178.18(19)
C4 C5 C6 C1 2.0(3)
C4 C3 C2 C1 0.1(4)
C21 C18 C19 C20 -179.9(2)
